data_2205109
loop_
_publ_author_name
'Vadivelu Manivannan'
'Nagarajan Vembu'
'Maruthai Nallu'
'Kandasamy Sivakumar'
'Fronczek, Frank R.'

_publ_section_title
;
 4-Methylphenyl 4-toluenesulfonate: supramolecular aggregation through
 weak C---H&#x00B7;&#x00B7;&#x00B7;O and
 C---H&#x00B7;&#x00B7;&#x00B7;\p interactions
;
_journal_issue 2
_journal_name_full 'Acta Crystallographica Section E'
_journal_page_first o242
_journal_page_last o244
_journal_paper_doi 10.1107/S1600536804033343
_journal_volume 61
_journal_year 2005
_chemical_formula_iupac 'C14 H14 O3 S'
_chemical_formula_moiety 'C14 H14 O3 S'
_chemical_formula_sum 'C14 H14 O3 S'
_chemical_formula_weight 262.31
_chemical_melting_point 341.5(5)
_chemical_name_common 'p-methylphenyl p-toluenesulfonate'
_chemical_name_systematic
;
4-methylphenyl 4-toluenesulfonate
;
_space_group_IT_number 29
_symmetry_cell_setting orthorhombic
_symmetry_space_group_name_Hall 'P 2c -2ac'
_symmetry_space_group_name_H-M 'P c a 21'
_atom_sites_solution_hydrogens geom
_atom_sites_solution_primary direct
_atom_sites_solution_secondary difmap
_audit_creation_method SHELXL-97
_cell_angle_alpha 90.00
_cell_angle_beta 90.00
_cell_angle_gamma 90.00
_cell_formula_units_Z 4
_cell_length_a 27.6120(2)
_cell_length_b 7.9470(3)
_cell_length_c 5.9770(10)
_cell_measurement_reflns_used 11929
_cell_measurement_temperature 150(2)
_cell_measurement_theta_max 30.0
_cell_measurement_theta_min 2.5
_cell_volume 1311.5(2)
_computing_cell_refinement 'DENZO and SCALEPAK (Otwinowski & Minor, 1997)'
_computing_data_collection 'COLLECT (Nonius, 2000)'
_computing_data_reduction 'DENZO and SCALEPAK '
_computing_molecular_graphics 'PLATON (Spek, 2003)'
_computing_publication_material SHELXL97
_computing_structure_refinement 'SHELXL97 (Sheldrick, 1997)'
_computing_structure_solution 'SHELXS97 (Sheldrick, 1997)'
_diffrn_ambient_temperature 150(2)
_diffrn_measured_fraction_theta_full 0.992
_diffrn_measured_fraction_theta_max 0.954
_diffrn_measurement_device_type 'KappaCCD (with an Oxford Cryosystems Cryostream cooler)'
_diffrn_measurement_method '\w scans with \k offsets'
_diffrn_radiation_monochromator graphite
_diffrn_radiation_source 'fine-focus sealed tube'
_diffrn_radiation_type MoK\a
_diffrn_radiation_wavelength 0.71073
_diffrn_reflns_av_R_equivalents 0.0000
_diffrn_reflns_av_sigmaI/netI 0.1002
_diffrn_reflns_limit_h_max 37
_diffrn_reflns_limit_h_min 0
_diffrn_reflns_limit_k_max 11
_diffrn_reflns_limit_k_min 0
_diffrn_reflns_limit_l_max 8
_diffrn_reflns_limit_l_min -8
_diffrn_reflns_number 19182
_diffrn_reflns_theta_full 30.03
_diffrn_reflns_theta_max 30.03
_diffrn_reflns_theta_min 2.56
_diffrn_standards_decay_% 0
_exptl_absorpt_coefficient_mu 0.244
_exptl_absorpt_correction_T_max 0.995
_exptl_absorpt_correction_T_min 0.926
_exptl_absorpt_correction_type multi-scan
_exptl_absorpt_process_details '(SCALEPACK; Otwinowski & Minor, 1997)'
_exptl_crystal_colour colorless
_exptl_crystal_density_diffrn 1.328
_exptl_crystal_density_method 'not measured'
_exptl_crystal_description plate
_exptl_crystal_F_000 552
_exptl_crystal_size_max 0.37
_exptl_crystal_size_mid 0.20
_exptl_crystal_size_min 0.02
_refine_diff_density_max 0.168
_refine_diff_density_min -0.286
_refine_ls_abs_structure_details 'Flack (1983), 2093 Friedel pairs'
_refine_ls_abs_structure_Flack 0.36(8)
_refine_ls_extinction_method none
_refine_ls_goodness_of_fit_ref 0.852
_refine_ls_hydrogen_treatment noref
_refine_ls_matrix_type full
_refine_ls_number_parameters 167
_refine_ls_number_reflns 3402
_refine_ls_number_restraints 1
_refine_ls_restrained_S_all 0.852
_refine_ls_R_factor_all 0.0744
_refine_ls_R_factor_gt 0.0389
_refine_ls_shift/su_max 0.000
_refine_ls_shift/su_mean 0.000
_refine_ls_structure_factor_coef Fsqd
_refine_ls_weighting_details 'calc w = 1/[\s^2^(Fo^2^)+(0.0392P)^2^] where P = (Fo^2^+2Fc^2^)/3'
_refine_ls_weighting_scheme calc
_refine_ls_wR_factor_gt 0.0779
_refine_ls_wR_factor_ref 0.0833
_reflns_number_gt 1991
_reflns_number_total 3402
_reflns_threshold_expression I>2\s(I)
_cod_data_source_file lh6339.cif
_cod_data_source_block I
_cod_depositor_comments
;
The following automatic conversions were performed:

'_chemical_melting_point' value '341-342' was changed to '341.5(5)' -
the average value was taken and precision was estimated.

Automatic conversion script
Id: cif_fix_values 1646 2011-03-28 12:23:43Z adriana 

The following automatic conversions were performed:

'_chemical_melting_point' value '341-342' was changed to '341.5(5)' -
the average value was taken and precision was estimated.

Automatic conversion script
Id: cif_fix_values 1715 2011-07-08 13:25:40Z adriana 
;
_cod_database_code 2205109
_cod_database_fobs_code 2205109

loop_
_symmetry_equiv_pos_as_xyz
'x, y, z'
'-x, -y, z+1/2'
'-x+1/2, y, z+1/2'
'x+1/2, -y, z'

loop_
_atom_site_label
_atom_site_fract_x
_atom_site_fract_y
_atom_site_fract_z
_atom_site_U_iso_or_equiv
_atom_site_adp_type
_atom_site_calc_flag
_atom_site_refinement_flags
_atom_site_occupancy
_atom_site_type_symbol
S1 0.161632(18) 0.37628(6) 0.47787(11) 0.03394(14) Uani d . 1 S
O1 0.19964(5) 0.49418(16) 0.4521(3) 0.0451(4) Uani d . 1 O
O2 0.14396(6) 0.33311(19) 0.6935(2) 0.0422(4) Uani d . 1 O
O3 0.11816(5) 0.45990(15) 0.3394(3) 0.0352(4) Uani d . 1 O
C1 0.17432(7) 0.1919(2) 0.3292(4) 0.0281(5) Uani d . 1 C
C2 0.15944(7) 0.0378(2) 0.4142(3) 0.0331(5) Uani d . 1 C
H2 0.1442 0.0311 0.5527 0.038(2) Uiso calc R 1 H
C3 0.16773(8) -0.1056(2) 0.2891(4) 0.0356(5) Uani d . 1 C
H3 0.1579 -0.2090 0.3457 0.038(2) Uiso calc R 1 H
C4 0.19014(7) -0.1002(2) 0.0830(4) 0.0317(5) Uani d . 1 C
C5 0.20511(7) 0.0568(2) 0.0035(4) 0.0341(5) Uani d . 1 C
H5 0.2206 0.0632 -0.1344 0.038(2) Uiso calc R 1 H
C6 0.19752(7) 0.2026(2) 0.1240(4) 0.0325(5) Uani d . 1 C
H6 0.2078 0.3060 0.0686 0.038(2) Uiso calc R 1 H
C7 0.19888(8) -0.2574(2) -0.0509(5) 0.0452(6) Uani d . 1 C
H7A 0.2288 -0.3082 -0.0045 0.097(4) Uiso calc R 1 H
H7B 0.2007 -0.2294 -0.2070 0.097(4) Uiso calc R 1 H
H7C 0.1727 -0.3350 -0.0269 0.097(4) Uiso calc R 1 H
C8 0.07377(8) 0.3713(2) 0.3284(4) 0.0316(5) Uani d . 1 C
C9 0.04095(8) 0.3844(2) 0.5030(5) 0.0394(6) Uani d . 1 C
H9 0.0487 0.4449 0.6313 0.038(2) Uiso calc R 1 H
C10 -0.00348(8) 0.3061(3) 0.4834(5) 0.0450(6) Uani d . 1 C
H10 -0.0255 0.3137 0.6008 0.038(2) Uiso calc R 1 H
C11 -0.01612(8) 0.2166(3) 0.2934(5) 0.0428(6) Uani d . 1 C
C12 0.01776(9) 0.2061(3) 0.1230(4) 0.0443(6) Uani d . 1 C
H12 0.0102 0.1454 -0.0054 0.038(2) Uiso calc R 1 H
C13 0.06256(8) 0.2835(2) 0.1388(4) 0.0374(5) Uani d . 1 C
H13 0.0847 0.2759 0.0220 0.038(2) Uiso calc R 1 H
C14 -0.06533(9) 0.1370(3) 0.2657(6) 0.0699(9) Uani d . 1 C
H14A -0.0800 0.1223 0.4100 0.097(4) Uiso calc R 1 H
H14B -0.0619 0.0296 0.1941 0.097(4) Uiso calc R 1 H
H14C -0.0854 0.2086 0.1755 0.097(4) Uiso calc R 1 H

loop_
_atom_site_aniso_label
_atom_site_aniso_U_11
_atom_site_aniso_U_22
_atom_site_aniso_U_33
_atom_site_aniso_U_12
_atom_site_aniso_U_13
_atom_site_aniso_U_23
S1 0.0408(3) 0.0269(2) 0.0342(3) 0.0000(2) -0.0053(3) -0.0015(3)
O1 0.0483(8) 0.0320(6) 0.0550(11) -0.0088(6) -0.0072(9) -0.0038(8)
O2 0.0531(10) 0.0430(8) 0.0305(9) 0.0048(7) -0.0030(8) -0.0033(7)
O3 0.0370(8) 0.0235(7) 0.0451(9) 0.0000(6) -0.0026(7) 0.0029(7)
C1 0.0271(11) 0.0270(9) 0.0302(12) -0.0006(8) -0.0058(9) -0.0001(10)
C2 0.0365(11) 0.0331(11) 0.0297(13) -0.0029(9) 0.0062(10) 0.0043(9)
C3 0.0419(13) 0.0248(10) 0.0400(14) 0.0003(9) 0.0022(11) 0.0069(11)
C4 0.0299(12) 0.0337(11) 0.0315(12) 0.0050(9) -0.0022(10) -0.0011(9)
C5 0.0293(10) 0.0455(10) 0.0275(13) 0.0005(9) 0.0032(11) 0.0051(12)
C6 0.0355(12) 0.0319(11) 0.0301(14) -0.0037(10) -0.0032(10) 0.0048(10)
C7 0.0491(13) 0.0411(11) 0.0454(16) 0.0057(10) 0.0014(14) -0.0099(13)
C8 0.0396(13) 0.0252(9) 0.0302(12) 0.0083(9) -0.0028(11) 0.0001(11)
C9 0.0480(14) 0.0373(10) 0.0329(15) 0.0123(10) -0.0004(12) -0.0065(11)
C10 0.0426(13) 0.0515(12) 0.0410(14) 0.0141(10) 0.0081(14) 0.0075(16)
C11 0.0341(14) 0.0396(12) 0.0548(18) 0.0055(11) -0.0036(13) 0.0086(13)
C12 0.0507(15) 0.0400(13) 0.0421(16) 0.0044(12) -0.0146(13) -0.0064(11)
C13 0.0388(13) 0.0427(12) 0.0308(14) 0.0071(11) -0.0002(10) -0.0040(11)
C14 0.0441(16) 0.0709(17) 0.095(3) 0.0010(14) -0.0122(16) 0.0101(18)

loop_
_atom_type_symbol
_atom_type_description
_atom_type_scat_dispersion_real
_atom_type_scat_dispersion_imag
_atom_type_scat_source
C C 0.0033 0.0016 'International Tables Vol C Tables 4.2.6.8 and 6.1.1.4'
H H 0.0000 0.0000 'International Tables Vol C Tables 4.2.6.8 and 6.1.1.4'
O O 0.0106 0.0060 'International Tables Vol C Tables 4.2.6.8 and 6.1.1.4'
S S 0.1246 0.1234 'International Tables Vol C Tables 4.2.6.8 and 6.1.1.4'

loop_
_geom_angle_atom_site_label_1
_geom_angle_atom_site_label_2
_geom_angle_atom_site_label_3
_geom_angle
_geom_angle_publ_flag
O1 S1 O2 120.89(12) y
O1 S1 O3 102.99(9) y
O2 S1 O3 108.15(9) y
O1 S1 C1 110.54(10) y
O2 S1 C1 109.12(10) y
O3 S1 C1 103.59(9) y
C8 O3 S1 117.81(12) y
C6 C1 C2 120.99(19) ?
C6 C1 S1 119.38(15) ?
C2 C1 S1 119.59(17) ?
C3 C2 C1 118.68(19) ?
C3 C2 H2 120.7 ?
C1 C2 H2 120.7 ?
C4 C3 C2 122.19(19) ?
C4 C3 H3 118.9 ?
C2 C3 H3 118.9 ?
C3 C4 C5 117.64(19) ?
C3 C4 C7 121.49(19) ?
C5 C4 C7 120.9(2) ?
C6 C5 C4 121.8(2) ?
C6 C5 H5 119.1 ?
C4 C5 H5 119.1 ?
C5 C6 C1 118.69(19) ?
C5 C6 H6 120.7 ?
C1 C6 H6 120.7 ?
C4 C7 H7A 109.5 ?
C4 C7 H7B 109.5 ?
H7A C7 H7B 109.5 ?
C4 C7 H7C 109.5 ?
H7A C7 H7C 109.5 ?
H7B C7 H7C 109.5 ?
C13 C8 C9 121.0(2) ?
C13 C8 O3 119.26(19) ?
C9 C8 O3 119.59(19) ?
C10 C9 C8 118.9(2) ?
C10 C9 H9 120.6 ?
C8 C9 H9 120.6 ?
C9 C10 C11 121.7(3) ?
C9 C10 H10 119.2 ?
C11 C10 H10 119.2 ?
C10 C11 C12 117.6(2) ?
C10 C11 C14 122.2(3) ?
C12 C11 C14 120.2(3) ?
C13 C12 C11 121.8(2) ?
C13 C12 H12 119.1 ?
C11 C12 H12 119.1 ?
C8 C13 C12 119.1(2) ?
C8 C13 H13 120.5 ?
C12 C13 H13 120.5 ?
C11 C14 H14A 109.5 ?
C11 C14 H14B 109.5 ?
H14A C14 H14B 109.5 ?
C11 C14 H14C 109.5 ?
H14A C14 H14C 109.5 ?
H14B C14 H14C 109.5 ?

loop_
_geom_bond_atom_site_label_1
_geom_bond_atom_site_label_2
_geom_bond_distance
_geom_bond_publ_flag
S1 O1 1.4153(14) y
S1 O2 1.4199(16) y
S1 O3 1.6023(15) y
S1 C1 1.749(2) y
O3 C8 1.415(2) y
C1 C6 1.386(3) ?
C1 C2 1.389(3) ?
C2 C3 1.382(3) ?
C2 H2 0.9300 ?
C3 C4 1.379(3) ?
C3 H3 0.9300 ?
C4 C5 1.398(3) ?
C4 C7 1.503(3) ?
C5 C6 1.381(3) ?
C5 H5 0.9300 ?
C6 H6 0.9300 ?
C7 H7A 0.9600 ?
C7 H7B 0.9600 ?
C7 H7C 0.9600 ?
C8 C13 1.366(3) ?
C8 C9 1.386(3) ?
C9 C10 1.381(3) ?
C9 H9 0.9300 ?
C10 C11 1.385(4) ?
C10 H10 0.9300 ?
C11 C12 1.385(4) ?
C11 C14 1.508(3) ?
C12 C13 1.385(3) ?
C12 H12 0.9300 ?
C13 H13 0.9300 ?
C14 H14A 0.9600 ?
C14 H14B 0.9600 ?
C14 H14C 0.9600 ?

loop_
_geom_hbond_atom_site_label_D
_geom_hbond_atom_site_label_H
_geom_hbond_atom_site_label_A
_geom_hbond_site_symmetry_A
_geom_hbond_distance_DH
_geom_hbond_distance_HA
_geom_hbond_distance_DA
_geom_hbond_angle_DHA
_geom_hbond_publ_flag
C2 H2 O2 . 0.93 2.54 2.912(2) 104 y
C6 H6 O1 . 0.93 2.75 3.036(3) 99 y
C9 H9 O2 . 0.93 2.80 3.091(3) 99 y
C3 H3 O1 1_545 0.93 2.70 3.442(2) 137 y
C3 H3 O3 1_545 0.93 2.85 3.727(2) 158 y
C6 H6 O2 1_554 0.93 2.86 3.144(3) 99 y
C13 H13 O2 1_554 0.93 2.60 3.506(3) 166 y
C7 H7A O1 3_544 0.96 2.54 3.428(2) 154 y
C7 H7B O1 1_544 0.96 3.00 3.566(3) 119 y
C5 H5 Cg1 3_544 0.93 2.84 3.58 137 y
C9 H9 Cg2 2_565 0.93 3.18 3.70 117 y
C10 H10 Cg2 2_565 0.93 3.36 3.80 111 y

loop_
_geom_torsion_atom_site_label_1
_geom_torsion_atom_site_label_2
_geom_torsion_atom_site_label_3
_geom_torsion_atom_site_label_4
_geom_torsion
_geom_torsion_publ_flag
O1 S1 O3 C8 179.25(15) y
O2 S1 O3 C8 -51.70(16) y
C1 S1 O3 C8 64.02(17) y
O1 S1 C1 C6 -37.0(2) ?
O2 S1 C1 C6 -172.25(16) ?
O3 S1 C1 C6 72.73(18) ?
O1 S1 C1 C2 145.37(16) ?
O2 S1 C1 C2 10.1(2) ?
O3 S1 C1 C2 -104.91(17) ?
C6 C1 C2 C3 -0.7(3) ?
S1 C1 C2 C3 176.90(16) ?
C1 C2 C3 C4 -0.1(3) ?
C2 C3 C4 C5 0.8(3) ?
C2 C3 C4 C7 179.99(19) ?
C3 C4 C5 C6 -0.7(3) ?
C7 C4 C5 C6 -179.88(19) ?
C4 C5 C6 C1 -0.1(3) ?
C2 C1 C6 C5 0.8(3) ?
S1 C1 C6 C5 -176.80(14) ?
S1 O3 C8 C13 -101.8(2) ?
S1 O3 C8 C9 82.6(2) ?
C13 C8 C9 C10 0.4(3) ?
O3 C8 C9 C10 175.83(18) ?
C8 C9 C10 C11 -0.6(3) ?
C9 C10 C11 C12 0.8(3) ?
C9 C10 C11 C14 -177.2(2) ?
C10 C11 C12 C13 -0.8(3) ?
C14 C11 C12 C13 177.3(2) ?
C9 C8 C13 C12 -0.4(3) ?
O3 C8 C13 C12 -175.85(17) ?
C11 C12 C13 C8 0.6(3) ?

loop_
_cod_related_entry_id
_cod_related_entry_database
_cod_related_entry_code
1 ChemSpider 308418
